data_4074353
loop_
_publ_author_name
'Ghesner, Ioan'
'Fenwick, Andrew'
'Stephan, Douglas W.'

_publ_section_title
;
 Di-tert-butylbiphenylphosphinimide Titanium and Zirconium
 Complexes:&#x00A0; Pendant Arene&#x2212;Metal Interactions
;
_journal_issue 21
_journal_name_full Organometallics
_journal_page_first 4985
_journal_paper_doi 10.1021/om060569u
_journal_volume 25
_journal_year 2006
_chemical_formula_sum 'C46 H60 Cl2 N2 P2 Ti'
_chemical_formula_weight 821.70
_space_group_IT_number 14
_symmetry_cell_setting monoclinic
_symmetry_space_group_name_Hall '-P 2ybc'
_symmetry_space_group_name_H-M 'P 1 21/c 1'
_atom_sites_solution_hydrogens geom
_atom_sites_solution_primary direct
_atom_sites_solution_secondary difmap
_audit_creation_method SHELXL-97
_cell_angle_alpha 90.00
_cell_angle_beta 102.166(3)
_cell_angle_gamma 90.00
_cell_formula_units_Z 4
_cell_length_a 10.176(2)
_cell_length_b 32.413(8)
_cell_length_c 14.192(3)
_cell_measurement_temperature 296(2)
_cell_measurement_theta_max 25.0
_cell_measurement_theta_min 2.0
_cell_volume 4575.9(17)
_computing_structure_refinement 'SHELXL-97 (Sheldrick, 1997)'
_computing_structure_solution 'SHELXS-97 (Sheldrick, 1990)'
_diffrn_ambient_temperature 296(2)
_diffrn_measured_fraction_theta_full 1.000
_diffrn_measured_fraction_theta_max 1.000
_diffrn_radiation_monochromator graphite
_diffrn_radiation_source 'fine-focus sealed tube'
_diffrn_radiation_type MoK\a
_diffrn_radiation_wavelength 0.71073
_diffrn_reflns_av_R_equivalents 0.0773
_diffrn_reflns_av_sigmaI/netI 0.0614
_diffrn_reflns_limit_h_max 12
_diffrn_reflns_limit_h_min -12
_diffrn_reflns_limit_k_max 38
_diffrn_reflns_limit_k_min -38
_diffrn_reflns_limit_l_max 16
_diffrn_reflns_limit_l_min -16
_diffrn_reflns_number 43725
_diffrn_reflns_theta_full 25.00
_diffrn_reflns_theta_max 25.00
_diffrn_reflns_theta_min 1.60
_exptl_absorpt_coefficient_mu 0.406
_exptl_absorpt_correction_T_max 1.00000
_exptl_absorpt_correction_T_min 0.818048
_exptl_absorpt_correction_type empirical
_exptl_crystal_density_diffrn 1.193
_exptl_crystal_density_method 'not measured'
_exptl_crystal_F_000 1744
_exptl_crystal_size_max 0.17
_exptl_crystal_size_mid 0.23
_exptl_crystal_size_min 0.29
_refine_diff_density_max 0.395
_refine_diff_density_min -0.245
_refine_diff_density_rms 0.057
_refine_ls_extinction_method none
_refine_ls_goodness_of_fit_ref 0.995
_refine_ls_hydrogen_treatment mixed
_refine_ls_matrix_type full
_refine_ls_number_parameters 478
_refine_ls_number_reflns 8061
_refine_ls_number_restraints 0
_refine_ls_restrained_S_all 0.995
_refine_ls_R_factor_all 0.0980
_refine_ls_R_factor_gt 0.0518
_refine_ls_shift/su_max 0.000
_refine_ls_shift/su_mean 0.000
_refine_ls_structure_factor_coef Fsqd
_refine_ls_weighting_details 'calc w=1/[\s^2^(Fo^2^)+(0.0779P)^2^+0.5196P] where P=(Fo^2^+2Fc^2^)/3'
_refine_ls_weighting_scheme calc
_refine_ls_wR_factor_gt 0.1195
_refine_ls_wR_factor_ref 0.1474
_reflns_number_gt 5061
_reflns_number_total 8061
_reflns_threshold_expression >2sigma(I)
_cod_data_source_file om060569usi20060818_090738.cif
_cod_data_source_block '[t-Bu2(2-C6H4Ph)PN]2TiCl2'
_cod_original_cell_volume 4575.7(19)
_cod_original_sg_symbol_H-M P2(1)/c
_cod_database_code 4074353

loop_
_symmetry_equiv_pos_as_xyz
'x, y, z'
'-x, y+1/2, -z+1/2'
'-x, -y, -z'
'x, -y-1/2, z-1/2'

loop_
_atom_site_label
_atom_site_type_symbol
_atom_site_fract_x
_atom_site_fract_y
_atom_site_fract_z
_atom_site_U_iso_or_equiv
_atom_site_adp_type
_atom_site_occupancy
_atom_site_symmetry_multiplicity
_atom_site_calc_flag
_atom_site_refinement_flags
Ti1 Ti 0.61309(6) 0.119843(17) 0.82815(5) 0.03752(18) Uani 1 1 d .
Cl1 Cl 0.48511(10) 0.10857(3) 0.94062(8) 0.0691(3) Uani 1 1 d .
Cl2 Cl 0.47656(12) 0.14044(3) 0.68557(9) 0.0797(4) Uani 1 1 d .
P1 P 0.84596(9) 0.19396(3) 0.89811(6) 0.0370(2) Uani 1 1 d .
P2 P 0.73973(8) 0.02744(3) 0.78707(6) 0.0314(2) Uani 1 1 d .
N1 N 0.7338(3) 0.15946(8) 0.8678(2) 0.0449(7) Uani 1 1 d .
N2 N 0.6905(2) 0.07235(8) 0.80683(19) 0.0389(7) Uani 1 1 d .
C1 C 0.9671(3) 0.18910(10) 0.8161(2) 0.0388(8) Uani 1 1 d .
C2 C 1.1024(4) 0.20092(10) 0.8262(3) 0.0445(9) Uani 1 1 d .
C3 C 1.1673(4) 0.19133(13) 0.7515(3) 0.0653(12) Uani 1 1 d .
H3A H 1.2573 0.1985 0.7582 0.078 Uiso 1 1 calc R
C4 C 1.1045(5) 0.17186(15) 0.6692(3) 0.0751(13) Uani 1 1 d .
H4A H 1.1514 0.1659 0.6213 0.090 Uiso 1 1 calc R
C5 C 0.9728(5) 0.16109(13) 0.6574(3) 0.0665(12) Uani 1 1 d .
H5A H 0.9287 0.1483 0.6009 0.080 Uiso 1 1 calc R
C6 C 0.9053(4) 0.16936(12) 0.7300(3) 0.0520(10) Uani 1 1 d .
H6A H 0.8157 0.1616 0.7217 0.062 Uiso 1 1 calc R
C7 C 1.1918(3) 0.22223(11) 0.9097(3) 0.0449(9) Uani 1 1 d .
C8 C 1.2851(4) 0.19991(12) 0.9744(3) 0.0585(11) Uani 1 1 d .
H8A H 1.2874 0.1713 0.9687 0.070 Uiso 1 1 calc R
C9 C 1.3755(4) 0.21925(16) 1.0476(3) 0.0765(13) Uani 1 1 d .
H9A H 1.4363 0.2035 1.0914 0.092 Uiso 1 1 calc R
C10 C 1.3761(4) 0.26106(17) 1.0561(4) 0.0761(14) Uani 1 1 d .
H10A H 1.4351 0.2739 1.1066 0.091 Uiso 1 1 calc R
C11 C 1.2908(4) 0.28384(14) 0.9908(4) 0.0710(13) Uani 1 1 d .
H11A H 1.2932 0.3125 0.9955 0.085 Uiso 1 1 calc R
C12 C 1.1991(4) 0.26509(12) 0.9166(3) 0.0569(10) Uani 1 1 d .
H12A H 1.1424 0.2813 0.8713 0.068 Uiso 1 1 calc R
C13 C 0.9238(3) 0.18436(10) 1.0281(2) 0.0425(8) Uani 1 1 d .
C14 C 0.8099(4) 0.17303(13) 1.0803(3) 0.0646(11) Uani 1 1 d .
H14A H 0.8473 0.1680 1.1472 0.097 Uiso 1 1 calc R
H14B H 0.7648 0.1487 1.0517 0.097 Uiso 1 1 calc R
H14C H 0.7469 0.1954 1.0744 0.097 Uiso 1 1 calc R
C15 C 1.0039(4) 0.22011(12) 1.0822(3) 0.0582(10) Uani 1 1 d .
H15A H 1.0393 0.2121 1.1478 0.087 Uiso 1 1 calc R
H15B H 0.9461 0.2436 1.0812 0.087 Uiso 1 1 calc R
H15C H 1.0766 0.2271 1.0517 0.087 Uiso 1 1 calc R
C16 C 1.0123(4) 0.14575(11) 1.0298(3) 0.0576(10) Uani 1 1 d .
H16A H 1.0551 0.1394 1.0952 0.086 Uiso 1 1 calc R
H16B H 1.0796 0.1509 0.9929 0.086 Uiso 1 1 calc R
H16C H 0.9575 0.1229 1.0024 0.086 Uiso 1 1 calc R
C17 C 0.7639(4) 0.24564(10) 0.8735(3) 0.0493(9) Uani 1 1 d .
C18 C 0.8629(4) 0.28143(11) 0.8825(3) 0.0720(13) Uani 1 1 d .
H18A H 0.8143 0.3069 0.8689 0.108 Uiso 1 1 calc R
H18B H 0.9204 0.2777 0.8376 0.108 Uiso 1 1 calc R
H18C H 0.9164 0.2822 0.9469 0.108 Uiso 1 1 calc R
C19 C 0.6839(5) 0.24441(14) 0.7692(4) 0.0831(15) Uani 1 1 d .
H19A H 0.6398 0.2704 0.7532 0.125 Uiso 1 1 calc R
H19B H 0.6178 0.2229 0.7625 0.125 Uiso 1 1 calc R
H19C H 0.7438 0.2392 0.7266 0.125 Uiso 1 1 calc R
C20 C 0.6655(5) 0.25204(14) 0.9403(4) 0.0892(16) Uani 1 1 d .
H20A H 0.6230 0.2785 0.9277 0.134 Uiso 1 1 calc R
H20B H 0.7134 0.2509 1.0062 0.134 Uiso 1 1 calc R
H20C H 0.5984 0.2308 0.9289 0.134 Uiso 1 1 calc R
C21 C 0.9197(3) 0.03067(9) 0.7773(2) 0.0337(7) Uani 1 1 d .
C22 C 1.0029(3) 0.00397(10) 0.7364(2) 0.0405(8) Uani 1 1 d .
C23 C 1.1365(4) 0.01570(12) 0.7416(3) 0.0574(11) Uani 1 1 d .
H23A H 1.1919 -0.0017 0.7151 0.069 Uiso 1 1 calc R
C24 C 1.1890(4) 0.05167(13) 0.7841(3) 0.0625(11) Uani 1 1 d .
H24A H 1.2787 0.0583 0.7867 0.075 Uiso 1 1 calc R
C25 C 1.1100(4) 0.07767(11) 0.8226(3) 0.0524(10) Uani 1 1 d .
H25A H 1.1447 0.1022 0.8513 0.063 Uiso 1 1 calc R
C26 C 0.9767(3) 0.06725(10) 0.8187(2) 0.0434(9) Uani 1 1 d .
H26A H 0.9232 0.0854 0.8448 0.052 Uiso 1 1 calc R
C27 C 0.9665(3) -0.03608(11) 0.6822(3) 0.0427(9) Uani 1 1 d .
C28 C 0.9328(4) -0.03567(13) 0.5825(3) 0.0601(11) Uani 1 1 d .
H28A H 0.9257 -0.0107 0.5494 0.072 Uiso 1 1 calc R
C29 C 0.9093(5) -0.07278(16) 0.5315(3) 0.0784(14) Uani 1 1 d .
H29A H 0.8867 -0.0724 0.4645 0.094 Uiso 1 1 calc R
C30 C 0.9194(5) -0.10947(15) 0.5794(4) 0.0807(14) Uani 1 1 d .
H30A H 0.9006 -0.1340 0.5452 0.097 Uiso 1 1 calc R
C31 C 0.9570(5) -0.11015(13) 0.6770(4) 0.0722(13) Uani 1 1 d .
H31A H 0.9668 -0.1353 0.7094 0.087 Uiso 1 1 calc R
C32 C 0.9806(4) -0.07393(11) 0.7283(3) 0.0540(10) Uani 1 1 d .
H32A H 1.0065 -0.0749 0.7951 0.065 Uiso 1 1 calc R
C33 C 0.6299(3) 0.00978(11) 0.6723(2) 0.0408(8) Uani 1 1 d .
C34 C 0.4838(4) 0.02205(12) 0.6724(3) 0.0612(11) Uani 1 1 d .
H34A H 0.4261 0.0130 0.6135 0.092 Uiso 1 1 calc R
H34B H 0.4778 0.0515 0.6777 0.092 Uiso 1 1 calc R
H34C H 0.4562 0.0093 0.7261 0.092 Uiso 1 1 calc R
C35 C 0.6320(4) -0.03671(11) 0.6533(3) 0.0502(9) Uani 1 1 d .
H35A H 0.5727 -0.0429 0.5928 0.075 Uiso 1 1 calc R
H35B H 0.6029 -0.0513 0.7041 0.075 Uiso 1 1 calc R
H35C H 0.7217 -0.0451 0.6509 0.075 Uiso 1 1 calc R
C36 C 0.6737(4) 0.03532(12) 0.5933(3) 0.0580(11) Uani 1 1 d .
H36A H 0.6207 0.0277 0.5316 0.087 Uiso 1 1 calc R
H36B H 0.7670 0.0302 0.5944 0.087 Uiso 1 1 calc R
H36C H 0.6610 0.0641 0.6046 0.087 Uiso 1 1 calc R
C37 C 0.7327(4) -0.00499(11) 0.8939(2) 0.0438(9) Uani 1 1 d .
C38 C 0.8043(4) -0.04662(12) 0.8940(3) 0.0615(11) Uani 1 1 d .
H38A H 0.7972 -0.0618 0.9508 0.092 Uiso 1 1 calc R
H38B H 0.8973 -0.0421 0.8935 0.092 Uiso 1 1 calc R
H38C H 0.7630 -0.0621 0.8378 0.092 Uiso 1 1 calc R
C39 C 0.8040(5) 0.01995(13) 0.9826(3) 0.0692(13) Uani 1 1 d .
H39A H 0.8032 0.0045 1.0401 0.104 Uiso 1 1 calc R
H39B H 0.7579 0.0457 0.9849 0.104 Uiso 1 1 calc R
H39C H 0.8953 0.0253 0.9780 0.104 Uiso 1 1 calc R
C40 C 0.5864(4) -0.01235(13) 0.9006(3) 0.0697(13) Uani 1 1 d .
H40A H 0.5838 -0.0290 0.9560 0.105 Uiso 1 1 calc R
H40B H 0.5399 -0.0263 0.8435 0.105 Uiso 1 1 calc R
H40C H 0.5436 0.0137 0.9064 0.105 Uiso 1 1 calc R
C41 C 0.6798(13) 0.1067(4) 1.3647(13) 0.186(7) Uani 1 1 d .
H41A H 0.7589 0.0949 1.3989 0.224 Uiso 1 1 calc R
C42 C 0.600(2) 0.1236(4) 1.4095(9) 0.204(10) Uani 1 1 d .
H42A H 0.6202 0.1231 1.4766 0.245 Uiso 1 1 calc R
C43 C 0.4900(19) 0.1418(3) 1.3657(17) 0.206(10) Uani 1 1 d .
H43A H 0.4346 0.1550 1.4006 0.247 Uiso 1 1 calc R
C44 C 0.4576(10) 0.1410(3) 1.2678(13) 0.154(4) Uani 1 1 d .
H44A H 0.3778 0.1527 1.2346 0.184 Uiso 1 1 calc R
C45 C 0.5409(16) 0.1233(3) 1.2203(5) 0.130(3) Uani 1 1 d .
H45A H 0.5222 0.1232 1.1532 0.156 Uiso 1 1 calc R
C46 C 0.6524(13) 0.1056(2) 1.2702(13) 0.145(4) Uani 1 1 d .
H46A H 0.7110 0.0924 1.2379 0.174 Uiso 1 1 calc R

loop_
_atom_site_aniso_label
_atom_site_aniso_U_11
_atom_site_aniso_U_22
_atom_site_aniso_U_33
_atom_site_aniso_U_23
_atom_site_aniso_U_13
_atom_site_aniso_U_12
Ti1 0.0315(3) 0.0315(3) 0.0491(4) -0.0015(3) 0.0073(3) 0.0026(3)
Cl1 0.0661(7) 0.0623(7) 0.0921(9) -0.0099(6) 0.0464(6) -0.0064(5)
Cl2 0.0756(8) 0.0624(7) 0.0837(8) 0.0101(6) -0.0231(6) 0.0150(6)
P1 0.0397(5) 0.0296(5) 0.0429(5) -0.0001(4) 0.0114(4) -0.0006(4)
P2 0.0293(4) 0.0317(5) 0.0325(5) -0.0011(4) 0.0054(4) 0.0017(4)
N1 0.0498(18) 0.0385(16) 0.0475(18) 0.0010(13) 0.0126(14) -0.0038(13)
N2 0.0327(15) 0.0373(16) 0.0453(17) -0.0026(13) 0.0048(13) 0.0034(12)
C1 0.047(2) 0.0303(18) 0.040(2) -0.0004(15) 0.0124(16) -0.0003(15)
C2 0.050(2) 0.040(2) 0.047(2) -0.0006(17) 0.0174(18) -0.0028(17)
C3 0.057(3) 0.078(3) 0.070(3) -0.011(2) 0.032(2) -0.012(2)
C4 0.083(3) 0.094(4) 0.058(3) -0.018(3) 0.037(3) -0.013(3)
C5 0.085(3) 0.068(3) 0.048(3) -0.013(2) 0.018(2) -0.014(2)
C6 0.054(2) 0.057(2) 0.047(2) -0.0053(19) 0.0151(19) -0.0082(19)
C7 0.0359(19) 0.047(2) 0.055(2) -0.0045(18) 0.0184(18) -0.0021(17)
C8 0.046(2) 0.049(2) 0.079(3) -0.002(2) 0.010(2) 0.0026(19)
C9 0.047(3) 0.084(4) 0.090(4) -0.002(3) -0.003(2) 0.004(2)
C10 0.051(3) 0.090(4) 0.084(3) -0.024(3) 0.005(2) -0.012(3)
C11 0.061(3) 0.053(3) 0.105(4) -0.028(3) 0.030(3) -0.017(2)
C12 0.049(2) 0.045(2) 0.079(3) 0.001(2) 0.019(2) -0.0006(19)
C13 0.049(2) 0.042(2) 0.038(2) -0.0022(16) 0.0115(16) -0.0044(16)
C14 0.078(3) 0.072(3) 0.049(2) -0.003(2) 0.024(2) -0.013(2)
C15 0.068(3) 0.058(2) 0.049(2) -0.0118(19) 0.014(2) -0.009(2)
C16 0.069(3) 0.044(2) 0.054(2) 0.0078(19) 0.002(2) 0.004(2)
C17 0.044(2) 0.0338(19) 0.071(3) 0.0055(18) 0.016(2) 0.0072(16)
C18 0.071(3) 0.029(2) 0.114(4) 0.006(2) 0.014(3) -0.0002(19)
C19 0.074(3) 0.059(3) 0.105(4) 0.025(3) -0.005(3) 0.013(2)
C20 0.078(3) 0.068(3) 0.136(5) 0.014(3) 0.057(3) 0.031(3)
C21 0.0304(17) 0.0327(18) 0.0377(19) 0.0004(14) 0.0068(14) 0.0034(14)
C22 0.0366(19) 0.0391(19) 0.047(2) -0.0022(16) 0.0115(16) 0.0003(15)
C23 0.038(2) 0.058(3) 0.081(3) -0.015(2) 0.022(2) -0.0004(18)
C24 0.033(2) 0.062(3) 0.095(3) -0.008(2) 0.019(2) -0.0142(19)
C25 0.041(2) 0.045(2) 0.069(3) -0.0130(19) 0.0049(19) -0.0102(18)
C26 0.039(2) 0.038(2) 0.052(2) -0.0068(17) 0.0065(17) 0.0033(16)
C27 0.0349(19) 0.045(2) 0.052(2) -0.0083(17) 0.0184(17) 0.0001(16)
C28 0.068(3) 0.062(3) 0.057(3) -0.007(2) 0.028(2) -0.007(2)
C29 0.099(4) 0.088(4) 0.054(3) -0.027(3) 0.029(3) -0.006(3)
C30 0.100(4) 0.061(3) 0.087(4) -0.034(3) 0.032(3) -0.015(3)
C31 0.092(3) 0.044(3) 0.084(4) -0.013(2) 0.025(3) 0.000(2)
C32 0.061(2) 0.045(2) 0.058(3) -0.0083(19) 0.017(2) 0.0030(19)
C33 0.0331(18) 0.046(2) 0.040(2) -0.0096(16) 0.0015(15) -0.0004(15)
C34 0.040(2) 0.067(3) 0.070(3) -0.017(2) -0.0034(19) 0.0044(19)
C35 0.040(2) 0.052(2) 0.055(2) -0.0128(18) 0.0043(18) -0.0066(17)
C36 0.069(3) 0.062(3) 0.038(2) 0.0025(18) -0.0022(19) 0.004(2)
C37 0.053(2) 0.042(2) 0.040(2) 0.0080(16) 0.0195(17) 0.0081(17)
C38 0.088(3) 0.050(2) 0.051(2) 0.0107(19) 0.023(2) 0.017(2)
C39 0.109(4) 0.064(3) 0.032(2) 0.0009(19) 0.009(2) 0.017(2)
C40 0.087(3) 0.059(3) 0.079(3) 0.012(2) 0.053(3) 0.005(2)
C41 0.147(9) 0.156(11) 0.216(13) 0.095(11) -0.055(10) -0.091(8)
C42 0.38(3) 0.136(12) 0.114(7) -0.043(8) 0.101(13) -0.170(15)
C43 0.29(2) 0.056(6) 0.35(3) -0.043(10) 0.24(2) -0.029(7)
C44 0.125(7) 0.083(6) 0.251(13) 0.052(8) 0.037(9) -0.002(5)
C45 0.217(11) 0.088(6) 0.101(5) 0.002(4) 0.068(7) -0.053(6)
C46 0.126(7) 0.077(5) 0.266(14) 0.012(7) 0.122(8) -0.005(5)

loop_
_atom_type_symbol
_atom_type_description
_atom_type_scat_dispersion_real
_atom_type_scat_dispersion_imag
_atom_type_scat_source
C C 0.0033 0.0016 'International Tables Vol C Tables 4.2.6.8 and 6.1.1.4'
H H 0.0000 0.0000 'International Tables Vol C Tables 4.2.6.8 and 6.1.1.4'
N N 0.0061 0.0033 'International Tables Vol C Tables 4.2.6.8 and 6.1.1.4'
P P 0.1023 0.0942 'International Tables Vol C Tables 4.2.6.8 and 6.1.1.4'
Cl Cl 0.1484 0.1585 'International Tables Vol C Tables 4.2.6.8 and 6.1.1.4'
Ti Ti 0.2776 0.4457 'International Tables Vol C Tables 4.2.6.8 and 6.1.1.4'

loop_
_geom_angle_atom_site_label_1
_geom_angle_atom_site_label_2
_geom_angle_atom_site_label_3
_geom_angle
N2 Ti1 N1 112.04(13)
N2 Ti1 Cl1 108.46(9)
N1 Ti1 Cl1 110.45(10)
N2 Ti1 Cl2 107.93(9)
N1 Ti1 Cl2 108.47(10)
Cl1 Ti1 Cl2 109.43(5)
N1 P1 C17 108.21(16)
N1 P1 C1 107.56(15)
C17 P1 C1 106.58(16)
N1 P1 C13 106.23(15)
C17 P1 C13 114.31(17)
C1 P1 C13 113.66(15)
N2 P2 C37 107.92(15)
N2 P2 C33 106.49(14)
C37 P2 C33 114.90(17)
N2 P2 C21 108.25(14)
C37 P2 C21 107.38(15)
C33 P2 C21 111.67(14)
P1 N1 Ti1 176.5(2)
P2 N2 Ti1 172.19(18)
C6 C1 C2 117.5(3)
C6 C1 P1 110.3(3)
C2 C1 P1 132.2(3)
C3 C2 C1 118.1(3)
C3 C2 C7 113.3(3)
C1 C2 C7 128.6(3)
C4 C3 C2 122.8(4)
C5 C4 C3 119.8(4)
C4 C5 C6 119.4(4)
C5 C6 C1 122.4(4)
C8 C7 C12 117.2(4)
C8 C7 C2 120.1(3)
C12 C7 C2 121.9(3)
C7 C8 C9 121.2(4)
C10 C9 C8 120.5(4)
C11 C10 C9 119.7(4)
C10 C11 C12 120.9(4)
C11 C12 C7 120.4(4)
C15 C13 C16 111.1(3)
C15 C13 C14 108.3(3)
C16 C13 C14 107.2(3)
C15 C13 P1 116.0(2)
C16 C13 P1 106.0(2)
C14 C13 P1 107.9(2)
C18 C17 C20 110.6(3)
C18 C17 C19 108.0(3)
C20 C17 C19 108.5(4)
C18 C17 P1 113.9(3)
C20 C17 P1 109.3(3)
C19 C17 P1 106.4(3)
C26 C21 C22 117.4(3)
C26 C21 P2 110.1(2)
C22 C21 P2 132.5(2)
C23 C22 C21 118.0(3)
C23 C22 C27 113.0(3)
C21 C22 C27 128.9(3)
C24 C23 C22 122.7(3)
C25 C24 C23 119.8(3)
C24 C25 C26 119.4(3)
C25 C26 C21 122.7(3)
C32 C27 C28 118.1(3)
C32 C27 C22 122.0(3)
C28 C27 C22 119.5(3)
C27 C28 C29 120.0(4)
C30 C29 C28 120.4(4)
C31 C30 C29 119.9(4)
C30 C31 C32 120.4(4)
C31 C32 C27 121.2(4)
C35 C33 C36 112.7(3)
C35 C33 C34 107.7(3)
C36 C33 C34 106.9(3)
C35 C33 P2 115.4(2)
C36 C33 P2 105.1(2)
C34 C33 P2 108.7(2)
C40 C37 C38 109.3(3)
C40 C37 C39 109.1(3)
C38 C37 C39 108.6(3)
C40 C37 P2 110.1(3)
C38 C37 P2 113.5(2)
C39 C37 P2 106.1(2)
C42 C41 C46 120.5(14)
C41 C42 C43 122.5(16)
C42 C43 C44 118.6(13)
C45 C44 C43 119.2(11)
C44 C45 C46 118.7(9)
C41 C46 C45 120.4(10)

loop_
_geom_bond_atom_site_label_1
_geom_bond_atom_site_label_2
_geom_bond_distance
Ti1 N2 1.784(3)
Ti1 N1 1.784(3)
Ti1 Cl1 2.2920(12)
Ti1 Cl2 2.2991(13)
P1 N1 1.591(3)
P1 C17 1.871(3)
P1 C1 1.872(3)
P1 C13 1.874(3)
P2 N2 1.583(3)
P2 C37 1.858(3)
P2 C33 1.861(3)
P2 C21 1.869(3)
C1 C6 1.404(5)
C1 C2 1.407(5)
C2 C3 1.397(5)
C2 C7 1.501(5)
C3 C4 1.362(5)
C4 C5 1.360(6)
C5 C6 1.379(5)
C7 C8 1.379(5)
C7 C12 1.393(5)
C8 C9 1.385(6)
C9 C10 1.360(6)
C10 C11 1.349(6)
C11 C12 1.391(6)
C13 C15 1.527(5)
C13 C16 1.539(5)
C13 C14 1.545(5)
C17 C18 1.524(5)
C17 C20 1.531(5)
C17 C19 1.532(6)
C21 C26 1.394(4)
C21 C22 1.418(4)
C22 C23 1.398(5)
C22 C27 1.514(5)
C23 C24 1.369(5)
C24 C25 1.357(5)
C25 C26 1.387(5)
C27 C32 1.383(5)
C27 C28 1.384(5)
C28 C29 1.398(6)
C29 C30 1.363(6)
C30 C31 1.358(6)
C31 C32 1.376(5)
C33 C35 1.532(5)
C33 C36 1.532(5)
C33 C34 1.540(5)
C37 C40 1.531(5)
C37 C38 1.533(5)
C37 C39 1.543(5)
C41 C42 1.259(16)
C41 C46 1.312(13)
C42 C43 1.299(19)
C43 C44 1.360(16)
C44 C45 1.319(12)
C45 C46 1.334(11)

loop_
_cod_related_entry_id
_cod_related_entry_database
_cod_related_entry_code
1 ChemSpider 30659810
